data_7014610
loop_
_publ_author_name
'Huang, Hui'
'Hughes, Russell P.'
'Rheingold, Arnold L.'

_publ_section_title
;
 Synthesis and structural characterization of group 6 transition metal
 complexes with terminal fluoromethylidyne (CF) ligands; a DFT/NBO/NRT
 comparison of bonding characteristics of terminal NO, CF and CH
 ligands.
;
_journal_issue 1
_journal_name_full 'Dalton transactions (Cambridge, England : 2003)'
_journal_page_first 47
_journal_page_last 55
_journal_paper_doi 10.1039/c0dt01006e
_journal_volume 40
_journal_year 2011
_chemical_formula_sum 'C19 H15 Co2 F O8 W'
_chemical_formula_weight 692.02
_chemical_name_systematic
;
?
;
_space_group_IT_number 14
_symmetry_cell_setting monoclinic
_symmetry_space_group_name_Hall '-P 2ybc'
_symmetry_space_group_name_H-M 'P 1 21/c 1'
_atom_sites_solution_hydrogens geom
_atom_sites_solution_primary direct
_atom_sites_solution_secondary difmap
_audit_creation_method SHELXL-97
_cell_angle_alpha 90.00
_cell_angle_beta 93.370(5)
_cell_angle_gamma 90.00
_cell_formula_units_Z 4
_cell_length_a 8.859(2)
_cell_length_b 11.199(3)
_cell_length_c 22.190(6)
_cell_measurement_reflns_used 5084
_cell_measurement_temperature 203(2)
_cell_measurement_theta_max 28.15
_cell_measurement_theta_min 2.59
_cell_volume 2197.7(10)
_computing_cell_refinement 'Bruker SMART'
_computing_data_collection 'Bruker SMART'
_computing_data_reduction 'Bruker SAINT'
_computing_molecular_graphics 'Bruker SHELXTL'
_computing_publication_material 'Bruker SHELXTL'
_computing_structure_refinement 'SHELXL-97 (Sheldrick, 1997)'
_computing_structure_solution 'SHELXS-97 (Sheldrick, 1990)'
_diffrn_ambient_temperature 203(2)
_diffrn_measured_fraction_theta_full 1.000
_diffrn_measured_fraction_theta_max 0.954
_diffrn_measurement_device_type 'CCD area detector'
_diffrn_measurement_method 'phi and omega scans'
_diffrn_radiation_monochromator graphite
_diffrn_radiation_source 'fine-focus sealed tube'
_diffrn_radiation_type MoK\a
_diffrn_radiation_wavelength 0.71073
_diffrn_reflns_av_R_equivalents 0.0370
_diffrn_reflns_av_sigmaI/netI 0.0385
_diffrn_reflns_limit_h_max 11
_diffrn_reflns_limit_h_min -11
_diffrn_reflns_limit_k_max 14
_diffrn_reflns_limit_k_min -14
_diffrn_reflns_limit_l_max 29
_diffrn_reflns_limit_l_min -28
_diffrn_reflns_number 15475
_diffrn_reflns_theta_full 25.00
_diffrn_reflns_theta_max 28.17
_diffrn_reflns_theta_min 1.84
_exptl_absorpt_coefficient_mu 6.764
_exptl_absorpt_correction_T_max 0.5511
_exptl_absorpt_correction_T_min 0.2361
_exptl_absorpt_correction_type multi-scan
_exptl_absorpt_process_details sadabs
_exptl_crystal_colour dark-green
_exptl_crystal_density_diffrn 2.092
_exptl_crystal_density_method 'not measured'
_exptl_crystal_description block
_exptl_crystal_F_000 1320
_exptl_crystal_size_max 0.30
_exptl_crystal_size_mid 0.20
_exptl_crystal_size_min 0.10
_refine_diff_density_max 1.334
_refine_diff_density_min -1.127
_refine_diff_density_rms 0.126
_refine_ls_extinction_method none
_refine_ls_goodness_of_fit_ref 1.049
_refine_ls_hydrogen_treatment constr
_refine_ls_matrix_type full
_refine_ls_number_parameters 280
_refine_ls_number_reflns 5135
_refine_ls_number_restraints 0
_refine_ls_restrained_S_all 1.049
_refine_ls_R_factor_all 0.0340
_refine_ls_R_factor_gt 0.0297
_refine_ls_shift/su_max 0.001
_refine_ls_shift/su_mean 0.000
_refine_ls_structure_factor_coef Fsqd
_refine_ls_weighting_details 'calc w=1/[\s^2^(Fo^2^)+(0.0300P)^2^+2.0000P] where P=(Fo^2^+2Fc^2^)/3'
_refine_ls_weighting_scheme calc
_refine_ls_wR_factor_gt 0.0668
_refine_ls_wR_factor_ref 0.0686
_reflns_number_gt 4679
_reflns_number_total 5135
_reflns_threshold_expression >2sigma(I)
_cod_data_source_file C0DT01006E.TXT
_cod_data_source_block rph386
_cod_depositor_comments
;
The following automatic conversions were performed:
'_symmetry_cell_setting' value 'Monoclinic' changed to 'monoclinic'
according to '/home/saulius/struct/CIF-dictionaries/cif_core.dic'
dictionary named 'cif_core.dic' version 2.4.1 from 2010-06-29.

Automatic conversion script
Id: cif_fix_enum 1555 2011-01-17 13:19:09Z saulius 
;
_cod_original_cell_volume 2197.6(10)
_cod_original_sg_symbol_H-M P2(1)/c
_cod_database_code 7014610

loop_
_symmetry_equiv_pos_as_xyz
'x, y, z'
'-x, y+1/2, -z+1/2'
'-x, -y, -z'
'x, -y-1/2, z-1/2'

loop_
_atom_site_label
_atom_site_type_symbol
_atom_site_fract_x
_atom_site_fract_y
_atom_site_fract_z
_atom_site_U_iso_or_equiv
_atom_site_adp_type
_atom_site_occupancy
_atom_site_symmetry_multiplicity
_atom_site_calc_flag
_atom_site_refinement_flags
_atom_site_disorder_assembly
_atom_site_disorder_group
W1 W 0.253004(16) 0.685408(13) 0.348357(6) 0.02380(6) Uani 1 1 d . . .
Co1 Co 0.41237(6) 0.74389(5) 0.45460(2) 0.02733(12) Uani 1 1 d . . .
Co2 Co 0.16524(6) 0.84787(5) 0.43220(3) 0.03332(14) Uani 1 1 d . . .
F9 F 0.1433(3) 0.6041(2) 0.47346(11) 0.0416(6) Uani 1 1 d . . .
O1 O 0.5902(4) 0.7215(3) 0.32030(15) 0.0482(8) Uani 1 1 d . . .
O2 O 0.2065(4) 0.9265(3) 0.27996(16) 0.0567(10) Uani 1 1 d . . .
O3 O 0.6115(5) 0.9505(4) 0.4336(2) 0.0679(11) Uani 1 1 d . . .
O4 O 0.3959(5) 0.7447(4) 0.58571(15) 0.0647(11) Uani 1 1 d . . .
O5 O 0.6097(4) 0.5367(3) 0.44573(15) 0.0530(9) Uani 1 1 d . . .
O6 O -0.1251(4) 0.8674(4) 0.3642(2) 0.0753(13) Uani 1 1 d . . .
O7 O 0.0638(5) 0.8618(5) 0.55538(19) 0.0792(14) Uani 1 1 d . . .
O8 O 0.2917(5) 1.0854(3) 0.4081(2) 0.0783(14) Uani 1 1 d . . .
C1 C 0.4678(5) 0.7134(4) 0.33529(19) 0.0337(9) Uani 1 1 d . . .
C2 C 0.2256(5) 0.8415(4) 0.3093(2) 0.0356(9) Uani 1 1 d . . .
C3 C 0.5356(5) 0.8700(4) 0.4404(2) 0.0407(10) Uani 1 1 d . . .
C4 C 0.4019(5) 0.7471(4) 0.5351(2) 0.0388(10) Uani 1 1 d . . .
C5 C 0.5344(5) 0.6174(4) 0.44965(19) 0.0352(9) Uani 1 1 d . . .
C6 C -0.0123(5) 0.8589(5) 0.3914(2) 0.0476(12) Uani 1 1 d . . .
C7 C 0.1040(6) 0.8583(5) 0.5079(3) 0.0529(13) Uani 1 1 d . . .
C8 C 0.2428(6) 0.9945(5) 0.4165(2) 0.0508(13) Uani 1 1 d . . .
C9 C 0.2139(5) 0.6834(3) 0.43794(19) 0.0287(8) Uani 1 1 d . . .
C11 C 0.1840(5) 0.4809(4) 0.34417(18) 0.0317(9) Uani 1 1 d . . .
C12 C 0.2890(5) 0.5052(4) 0.2992(2) 0.0376(10) Uani 1 1 d . . .
C13 C 0.2209(5) 0.5879(4) 0.25745(18) 0.0377(10) Uani 1 1 d . . .
C14 C 0.0738(5) 0.6158(4) 0.27638(19) 0.0350(9) Uani 1 1 d . . .
C15 C 0.0513(4) 0.5488(4) 0.32978(18) 0.0320(9) Uani 1 1 d . . .
C16 C 0.2047(6) 0.3889(4) 0.3927(2) 0.0435(11) Uani 1 1 d . . .
H16A H 0.1665 0.3127 0.3776 0.065 Uiso 1 1 calc R . .
H16B H 0.1496 0.4128 0.4272 0.065 Uiso 1 1 calc R . .
H16C H 0.3113 0.3815 0.4047 0.065 Uiso 1 1 calc R . .
C17 C 0.4365(6) 0.4413(5) 0.2932(3) 0.0573(14) Uani 1 1 d . . .
H17A H 0.4184 0.3669 0.2715 0.086 Uiso 1 1 calc R . .
H17B H 0.4827 0.4245 0.3330 0.086 Uiso 1 1 calc R . .
H17C H 0.5037 0.4912 0.2711 0.086 Uiso 1 1 calc R . .
C18 C 0.2858(7) 0.6301(6) 0.2000(2) 0.0628(16) Uani 1 1 d . . .
H18A H 0.2569 0.5752 0.1675 0.094 Uiso 1 1 calc R . .
H18B H 0.3952 0.6332 0.2054 0.094 Uiso 1 1 calc R . .
H18C H 0.2471 0.7091 0.1899 0.094 Uiso 1 1 calc R . .
C19 C -0.0445(6) 0.6885(4) 0.2413(3) 0.0541(14) Uani 1 1 d . . .
H19A H -0.1049 0.6365 0.2145 0.081 Uiso 1 1 calc R . .
H19B H 0.0045 0.7485 0.2177 0.081 Uiso 1 1 calc R . .
H19C H -0.1093 0.7273 0.2691 0.081 Uiso 1 1 calc R . .
C20 C -0.0926(5) 0.5398(5) 0.3616(2) 0.0459(12) Uani 1 1 d . . .
H20A H -0.1528 0.4741 0.3448 0.069 Uiso 1 1 calc R . .
H20B H -0.1490 0.6137 0.3564 0.069 Uiso 1 1 calc R . .
H20C H -0.0693 0.5257 0.4043 0.069 Uiso 1 1 calc R . .

loop_
_atom_site_aniso_label
_atom_site_aniso_U_11
_atom_site_aniso_U_22
_atom_site_aniso_U_33
_atom_site_aniso_U_23
_atom_site_aniso_U_13
_atom_site_aniso_U_12
W1 0.02519(9) 0.02373(9) 0.02229(9) 0.00084(6) -0.00013(6) -0.00006(6)
Co1 0.0284(3) 0.0285(3) 0.0248(3) -0.0023(2) -0.0010(2) 0.0027(2)
Co2 0.0305(3) 0.0282(3) 0.0412(3) -0.0066(2) 0.0013(2) 0.0066(2)
F9 0.0534(15) 0.0414(15) 0.0314(13) 0.0000(11) 0.0143(11) -0.0141(12)
O1 0.0317(17) 0.072(2) 0.0420(19) 0.0059(17) 0.0107(14) -0.0010(16)
O2 0.078(3) 0.041(2) 0.051(2) 0.0197(17) 0.0024(19) 0.0099(18)
O3 0.063(2) 0.053(2) 0.089(3) -0.009(2) 0.019(2) -0.022(2)
O4 0.088(3) 0.074(3) 0.0324(19) -0.0062(18) 0.0052(19) 0.027(2)
O5 0.057(2) 0.053(2) 0.050(2) 0.0110(17) 0.0144(17) 0.0255(18)
O6 0.041(2) 0.077(3) 0.104(3) -0.024(3) -0.018(2) 0.019(2)
O7 0.080(3) 0.103(4) 0.056(3) -0.019(2) 0.020(2) 0.034(3)
O8 0.082(3) 0.031(2) 0.120(4) 0.007(2) -0.015(3) -0.006(2)
C1 0.034(2) 0.039(2) 0.028(2) 0.0063(18) -0.0018(17) 0.0005(18)
C2 0.038(2) 0.034(2) 0.035(2) 0.0042(19) -0.0012(18) 0.0025(18)
C3 0.040(2) 0.040(3) 0.042(3) -0.008(2) 0.007(2) 0.000(2)
C4 0.043(2) 0.039(3) 0.034(2) -0.003(2) 0.0018(19) 0.009(2)
C5 0.038(2) 0.039(2) 0.029(2) 0.0072(18) 0.0051(17) 0.0064(19)
C6 0.037(3) 0.042(3) 0.064(3) -0.011(2) 0.001(2) 0.010(2)
C7 0.053(3) 0.050(3) 0.057(3) -0.017(3) 0.006(3) 0.017(2)
C8 0.050(3) 0.038(3) 0.062(3) -0.007(2) -0.015(2) 0.014(2)
C9 0.030(2) 0.024(2) 0.032(2) -0.0016(16) 0.0030(16) -0.0018(15)
C11 0.043(2) 0.023(2) 0.028(2) -0.0031(16) -0.0006(17) -0.0042(17)
C12 0.046(3) 0.030(2) 0.037(2) -0.0134(18) 0.0036(19) -0.0003(19)
C13 0.051(3) 0.040(2) 0.0223(19) -0.0054(17) -0.0001(18) -0.014(2)
C14 0.042(2) 0.028(2) 0.034(2) 0.0029(17) -0.0127(18) -0.0078(18)
C15 0.030(2) 0.032(2) 0.034(2) -0.0022(17) -0.0029(17) -0.0077(17)
C16 0.062(3) 0.024(2) 0.044(3) 0.0022(19) -0.004(2) -0.003(2)
C17 0.058(3) 0.048(3) 0.068(4) -0.020(3) 0.017(3) 0.014(2)
C18 0.088(4) 0.075(4) 0.026(2) -0.006(3) 0.008(3) -0.032(3)
C19 0.059(3) 0.048(3) 0.052(3) 0.014(2) -0.028(3) -0.009(2)
C20 0.030(2) 0.052(3) 0.056(3) 0.000(2) 0.002(2) -0.008(2)

loop_
_atom_type_symbol
_atom_type_description
_atom_type_scat_dispersion_real
_atom_type_scat_dispersion_imag
_atom_type_scat_source
C C 0.0033 0.0016 'International Tables Vol C Tables 4.2.6.8 and 6.1.1.4'
H H 0.0000 0.0000 'International Tables Vol C Tables 4.2.6.8 and 6.1.1.4'
O O 0.0106 0.0060 'International Tables Vol C Tables 4.2.6.8 and 6.1.1.4'
F F 0.0171 0.0103 'International Tables Vol C Tables 4.2.6.8 and 6.1.1.4'
Co Co 0.3494 0.9721 'International Tables Vol C Tables 4.2.6.8 and 6.1.1.4'
W W -0.8490 6.8722 'International Tables Vol C Tables 4.2.6.8 and 6.1.1.4'

loop_
_geom_angle_atom_site_label_1
_geom_angle_atom_site_label_2
_geom_angle_atom_site_label_3
_geom_angle
_geom_angle_site_symmetry_1
_geom_angle_site_symmetry_3
_geom_angle_publ_flag
C2 W1 C1 83.60(18) . . ?
C2 W1 C9 114.68(17) . . ?
C1 W1 C9 111.52(17) . . ?
C2 W1 C13 91.69(18) . . ?
C1 W1 C13 90.99(17) . . ?
C9 W1 C13 146.34(15) . . ?
C2 W1 C14 86.17(17) . . ?
C1 W1 C14 125.52(17) . . ?
C9 W1 C14 121.29(16) . . ?
C13 W1 C14 36.00(16) . . ?
C2 W1 C12 125.68(18) . . ?
C1 W1 C12 84.76(17) . . ?
C9 W1 C12 118.96(16) . . ?
C13 W1 C12 35.76(16) . . ?
C14 W1 C12 59.48(16) . . ?
C2 W1 C15 115.23(17) . . ?
C1 W1 C15 143.44(17) . . ?
C9 W1 C15 89.61(15) . . ?
C13 W1 C15 59.14(15) . . ?
C14 W1 C15 35.39(14) . . ?
C12 W1 C15 58.71(15) . . ?
C2 W1 C11 145.00(17) . . ?
C1 W1 C11 113.42(17) . . ?
C9 W1 C11 88.26(14) . . ?
C13 W1 C11 59.20(14) . . ?
C14 W1 C11 58.92(14) . . ?
C12 W1 C11 35.43(14) . . ?
C15 W1 C11 34.87(14) . . ?
C2 W1 Co2 71.12(13) . . ?
C1 W1 Co2 108.00(13) . . ?
C9 W1 Co2 43.57(11) . . ?
C13 W1 Co2 152.17(12) . . ?
C14 W1 Co2 118.66(12) . . ?
C12 W1 Co2 160.87(11) . . ?
C15 W1 Co2 107.76(10) . . ?
C11 W1 Co2 125.72(10) . . ?
C2 W1 Co1 102.16(13) . . ?
C1 W1 Co1 68.70(12) . . ?
C9 W1 Co1 43.58(12) . . ?
C13 W1 Co1 153.58(12) . . ?
C14 W1 Co1 164.73(11) . . ?
C12 W1 Co1 122.04(12) . . ?
C15 W1 Co1 130.20(10) . . ?
C11 W1 Co1 112.40(10) . . ?
Co2 W1 Co1 54.13(2) . . ?
C5 Co1 C4 98.27(19) . . ?
C5 Co1 C3 103.5(2) . . ?
C4 Co1 C3 102.9(2) . . ?
C5 Co1 C9 105.17(19) . . ?
C4 Co1 C9 95.7(2) . . ?
C3 Co1 C9 143.0(2) . . ?
C5 Co1 Co2 151.71(15) . . ?
C4 Co1 Co2 95.31(15) . . ?
C3 Co1 Co2 97.50(15) . . ?
C9 Co1 Co2 48.61(12) . . ?
C5 Co1 W1 92.31(14) . . ?
C4 Co1 W1 143.41(16) . . ?
C3 Co1 W1 108.55(15) . . ?
C9 Co1 W1 47.70(12) . . ?
Co2 Co1 W1 62.78(2) . . ?
C6 Co2 C7 99.5(2) . . ?
C6 Co2 C8 100.0(2) . . ?
C7 Co2 C8 104.9(3) . . ?
C6 Co2 C9 107.1(2) . . ?
C7 Co2 C9 94.6(2) . . ?
C8 Co2 C9 143.4(2) . . ?
C6 Co2 Co1 150.83(16) . . ?
C7 Co2 Co1 98.80(17) . . ?
C8 Co2 Co1 97.00(16) . . ?
C9 Co2 Co1 48.80(13) . . ?
C6 Co2 W1 88.75(16) . . ?
C7 Co2 W1 142.02(18) . . ?
C8 Co2 W1 110.04(17) . . ?
C9 Co2 W1 47.87(13) . . ?
Co1 Co2 W1 63.09(2) . . ?
O1 C1 W1 170.7(4) . . ?
O2 C2 W1 172.1(4) . . ?
O3 C3 Co1 177.4(4) . . ?
O4 C4 Co1 177.5(4) . . ?
O5 C5 Co1 178.7(5) . . ?
O6 C6 Co2 178.5(6) . . ?
O7 C7 Co2 178.1(6) . . ?
O8 C8 Co2 178.6(5) . . ?
F9 C9 Co2 124.2(3) . . ?
F9 C9 Co1 124.8(3) . . ?
Co2 C9 Co1 82.59(15) . . ?
F9 C9 W1 132.9(3) . . ?
Co2 C9 W1 88.57(17) . . ?
Co1 C9 W1 88.72(16) . . ?
C15 C11 C12 107.7(4) . . ?
C15 C11 C16 126.6(4) . . ?
C12 C11 C16 125.3(4) . . ?
C15 C11 W1 72.5(2) . . ?
C12 C11 W1 70.5(2) . . ?
C16 C11 W1 128.2(3) . . ?
C13 C12 C11 108.1(4) . . ?
C13 C12 C17 126.2(4) . . ?
C11 C12 C17 125.2(4) . . ?
C13 C12 W1 71.0(2) . . ?
C11 C12 W1 74.0(2) . . ?
C17 C12 W1 126.8(3) . . ?
C12 C13 C14 108.1(4) . . ?
C12 C13 C18 126.1(5) . . ?
C14 C13 C18 125.6(5) . . ?
C12 C13 W1 73.2(2) . . ?
C14 C13 W1 72.9(2) . . ?
C18 C13 W1 124.1(3) . . ?
C15 C14 C13 107.7(4) . . ?
C15 C14 C19 125.9(4) . . ?
C13 C14 C19 125.8(4) . . ?
C15 C14 W1 74.2(2) . . ?
C13 C14 W1 71.1(2) . . ?
C19 C14 W1 126.9(3) . . ?
C11 C15 C14 108.3(4) . . ?
C11 C15 C20 125.1(4) . . ?
C14 C15 C20 126.3(4) . . ?
C11 C15 W1 72.6(2) . . ?
C14 C15 W1 70.4(2) . . ?
C20 C15 W1 128.0(3) . . ?
C11 C16 H16A 109.5 . . ?
C11 C16 H16B 109.5 . . ?
H16A C16 H16B 109.5 . . ?
C11 C16 H16C 109.5 . . ?
H16A C16 H16C 109.5 . . ?
H16B C16 H16C 109.5 . . ?
C12 C17 H17A 109.5 . . ?
C12 C17 H17B 109.5 . . ?
H17A C17 H17B 109.5 . . ?
C12 C17 H17C 109.5 . . ?
H17A C17 H17C 109.5 . . ?
H17B C17 H17C 109.5 . . ?
C13 C18 H18A 109.5 . . ?
C13 C18 H18B 109.5 . . ?
H18A C18 H18B 109.5 . . ?
C13 C18 H18C 109.5 . . ?
H18A C18 H18C 109.5 . . ?
H18B C18 H18C 109.5 . . ?
C14 C19 H19A 109.5 . . ?
C14 C19 H19B 109.5 . . ?
H19A C19 H19B 109.5 . . ?
C14 C19 H19C 109.5 . . ?
H19A C19 H19C 109.5 . . ?
H19B C19 H19C 109.5 . . ?
C15 C20 H20A 109.5 . . ?
C15 C20 H20B 109.5 . . ?
H20A C20 H20B 109.5 . . ?
C15 C20 H20C 109.5 . . ?
H20A C20 H20C 109.5 . . ?
H20B C20 H20C 109.5 . . ?

loop_
_geom_bond_atom_site_label_1
_geom_bond_atom_site_label_2
_geom_bond_distance
_geom_bond_site_symmetry_2
_geom_bond_publ_flag
W1 C2 1.960(4) . ?
W1 C1 1.967(4) . ?
W1 C9 2.038(4) . ?
W1 C13 2.297(4) . ?
W1 C14 2.320(4) . ?
W1 C12 2.325(4) . ?
W1 C15 2.370(4) . ?
W1 C11 2.371(4) . ?
W1 Co2 2.7471(7) . ?
W1 Co1 2.7547(8) . ?
Co1 C5 1.789(4) . ?
Co1 C4 1.794(4) . ?
Co1 C3 1.824(5) . ?
Co1 C9 1.900(4) . ?
Co1 Co2 2.5035(9) . ?
Co2 C6 1.772(5) . ?
Co2 C7 1.800(6) . ?
Co2 C8 1.821(6) . ?
Co2 C9 1.894(4) . ?
F9 C9 1.364(4) . ?
O1 C1 1.157(5) . ?
O2 C2 1.160(5) . ?
O3 C3 1.140(6) . ?
O4 C4 1.128(5) . ?
O5 C5 1.129(5) . ?
O6 C6 1.141(6) . ?
O7 C7 1.132(6) . ?
O8 C8 1.127(6) . ?
C11 C15 1.420(6) . ?
C11 C12 1.430(6) . ?
C11 C16 1.493(6) . ?
C12 C13 1.419(6) . ?
C12 C17 1.503(6) . ?
C13 C14 1.427(6) . ?
C13 C18 1.506(6) . ?
C14 C15 1.426(6) . ?
C14 C19 1.508(6) . ?
C15 C20 1.497(6) . ?
C16 H16A 0.9700 . ?
C16 H16B 0.9700 . ?
C16 H16C 0.9700 . ?
C17 H17A 0.9700 . ?
C17 H17B 0.9700 . ?
C17 H17C 0.9700 . ?
C18 H18A 0.9700 . ?
C18 H18B 0.9700 . ?
C18 H18C 0.9700 . ?
C19 H19A 0.9700 . ?
C19 H19B 0.9700 . ?
C19 H19C 0.9700 . ?
C20 H20A 0.9700 . ?
C20 H20B 0.9700 . ?
C20 H20C 0.9700 . ?
